data_1535514
loop_
_publ_author_name
'Bridges, C.A.'
'Greedan, J.E.'
'Kleinke, H.'

_publ_section_title
;
 Insights on the origin of the structural phase transition in BaV10O15
 from electronic structure calculations and the effect of Ti-doping on its
 structure and electrical transport properties
;
_journal_name_full 'Journal of Solid State Chemistry'
_journal_page_first 4516
_journal_page_last 4527
_journal_volume 177
_journal_year 2004
_chemical_formula_sum 'Ba O15 Ti V9'
_chemical_name_systematic 'Ba Ti V9 O15'
_space_group_IT_number 64
_symmetry_space_group_name_Hall '-C 2ac 2'
_symmetry_space_group_name_H-M 'C m c a'
_cell_angle_alpha 90
_cell_angle_beta 90
_cell_angle_gamma 90
_cell_formula_units_Z 4
_cell_length_a 11.6322
_cell_length_b 10.0022
_cell_length_c 9.438
_cell_volume 1098.089
_citation_journal_id_ASTM JSSCBI
_cod_data_source_file Bridges_JSSCBI_2004_1682.cif
_cod_data_source_block Ba1O15Ti1V9
_cod_original_formula_sum 'Ba1 O15 Ti1 V9'
_cod_database_code 1535514

loop_
_symmetry_equiv_pos_as_xyz
x,y,z
-x+1/2,-y,z+1/2
x,-y,-z
-x+1/2,y,-z+1/2
-x,-y,-z
x-1/2,y,-z-1/2
-x,y,z
x-1/2,-y,z-1/2
x+1/2,y+1/2,z
-x+1,-y+1/2,z+1/2
x+1/2,-y+1/2,-z
-x+1,y+1/2,-z+1/2
-x+1/2,-y+1/2,-z
x,y+1/2,-z-1/2
-x+1/2,y+1/2,z
x,-y+1/2,z-1/2

loop_
_atom_site_label
_atom_site_type_symbol
_atom_site_fract_x
_atom_site_fract_y
_atom_site_fract_z
_atom_site_occupancy
_atom_site_U_iso_or_equiv
Ti2 Ti+4 0.37064 0.41004 0.13536 0.1 0.0
V3 V+2 -0.24589 0.67127 0.11059 0.9 0.0
Ti3 Ti+4 -0.24589 0.67127 0.11059 0.1 0.0
O4 O-2 0.62904 0.58849 0.24374 1 0.0
Ba1 Ba+2 0 0.5 0 1 0.0
O3 O-2 0.25 0.3257 0.25 1 0.0
O2 O-2 0.11882 0.24686 0.00164 1 0.0
O6 O-2 0.5 0.5 0 1 0.0
O1 O-2 -0.25372 0.5 0 1 0.0
Ti1 Ti+4 0.5 0.67806 0.13878 0.1 0.0
V1 V+2 0.5 0.67806 0.13878 0.9 0.0
O5 O-2 0.5 0.34238 0.2498 1 0.0
V2 V+2 0.37064 0.41004 0.13536 0.9 0.0
